data_1508607
loop_
_publ_author_name
'Habata, Yoichi'
'Ikeda, Mari'
'Yamada, Sachiko'
'Takahashi, Hiroki'
'Ueno, Sumiko'
'Suzuki, Takatoshi'
'Kuwahara, Shunsuke'

_publ_section_title
;
 Argentivorous molecules: structural evidence for Ag(+)-\p interactions in
 solution.
;
_journal_issue 17
_journal_name_full 'Organic letters'
_journal_page_first 4576
_journal_page_last 4579
_journal_paper_doi 10.1021/ol3019538
_journal_volume 14
_journal_year 2012
_chemical_formula_sum 'C75 H76 Ag2 F22 N8 O7 S2'
_chemical_formula_weight 1899.30
_chemical_name_systematic
; 
 ? 
;
_space_group_IT_number 110
_symmetry_cell_setting tetragonal
_symmetry_space_group_name_Hall 'I 4bw -2c'
_symmetry_space_group_name_H-M 'I 41 c d'
_atom_sites_solution_hydrogens geom
_atom_sites_solution_primary direct
_atom_sites_solution_secondary difmap
_audit_creation_method SHELXL-97
_cell_angle_alpha 90.00
_cell_angle_beta 90.00
_cell_angle_gamma 90.00
_cell_formula_units_Z 8
_cell_length_a 19.454(4)
_cell_length_b 19.454(4)
_cell_length_c 39.146(8)
_cell_measurement_temperature 273
_cell_volume 14815(5)
_computing_cell_refinement 'Bruker SMART'
_computing_data_collection 'Bruker SMART'
_computing_data_reduction 'Bruker SAINT'
_computing_molecular_graphics 'Bruker SHELXTL'
_computing_publication_material 'Bruker SHELXTL'
_computing_structure_refinement 'SHELXL-97 (Sheldrick, 1997)'
_computing_structure_solution 'SHELXS-97 (Sheldrick, 1990)'
_diffrn_ambient_temperature 273
_diffrn_detector_area_resol_mean 8.366
_diffrn_measured_fraction_theta_full 0.947
_diffrn_measured_fraction_theta_max 0.947
_diffrn_measurement_device_type 'CCD area detector'
_diffrn_measurement_method 'phi and omega scans'
_diffrn_radiation_monochromator graphite
_diffrn_radiation_source 'fine-focus sealed tube'
_diffrn_radiation_type MoK\a
_diffrn_radiation_wavelength 0.71073
_diffrn_reflns_av_R_equivalents 0.0485
_diffrn_reflns_av_sigmaI/netI 0.0354
_diffrn_reflns_limit_h_max 25
_diffrn_reflns_limit_h_min -15
_diffrn_reflns_limit_k_max 25
_diffrn_reflns_limit_k_min -22
_diffrn_reflns_limit_l_max 37
_diffrn_reflns_limit_l_min -45
_diffrn_reflns_number 24486
_diffrn_reflns_theta_full 28.31
_diffrn_reflns_theta_max 28.31
_diffrn_reflns_theta_min 1.81
_exptl_absorpt_coefficient_mu 0.703
_exptl_absorpt_correction_T_max 0.7568
_exptl_absorpt_correction_T_min 0.7028
_exptl_absorpt_correction_type empirical
_exptl_absorpt_process_details 'SADABS; Sheldrick, 1996'
_exptl_crystal_colour colorless
_exptl_crystal_density_diffrn 1.703
_exptl_crystal_density_method 'not measured'
_exptl_crystal_description block
_exptl_crystal_F_000 7696
_exptl_crystal_size_max 0.54
_exptl_crystal_size_mid 0.50
_exptl_crystal_size_min 0.42
_refine_diff_density_max 1.911
_refine_diff_density_min -2.471
_refine_diff_density_rms 0.289
_refine_ls_abs_structure_details 'Flack H D (1983), Acta Cryst. A39, 876-881'
_refine_ls_abs_structure_Flack 0.40(5)
_refine_ls_extinction_method none
_refine_ls_goodness_of_fit_ref 1.070
_refine_ls_hydrogen_treatment constr
_refine_ls_matrix_type full
_refine_ls_number_parameters 533
_refine_ls_number_reflns 7451
_refine_ls_number_restraints 420
_refine_ls_restrained_S_all 1.105
_refine_ls_R_factor_all 0.0834
_refine_ls_R_factor_gt 0.0719
_refine_ls_shift/su_max 0.001
_refine_ls_shift/su_mean 0.000
_refine_ls_structure_factor_coef Fsqd
_refine_ls_weighting_details 'calc w=1/[\s^2^(Fo^2^)+(0.1639P)^2^+0.0000P] where P=(Fo^2^+2Fc^2^)/3'
_refine_ls_weighting_scheme calc
_refine_ls_wR_factor_gt 0.2011
_refine_ls_wR_factor_ref 0.2130
_reflns_number_gt 5936
_reflns_number_total 7451
_reflns_threshold_expression >2sigma(I)
_cod_data_source_file ol3019538_si_002.cif
_cod_data_source_block 2a/AgOTf
_cod_depositor_comments
;
The following automatic conversions were performed:

'_symmetry_cell_setting' value 'Tetragonal' changed to 'tetragonal'
according to /home/saulius/struct/CIF-dictionaries/cif_core.dic
dictionary named 'cif_core.dic' version 2.4.2 from 2011-04-26.

Automatic conversion script
Id: cif_fix_values 1891 2012-01-12 08:04:46Z andrius 
;
_cod_original_cell_volume 14816(6)
_cod_original_sg_symbol_H-M I4(1)cd
_cod_database_code 1508607

loop_
_symmetry_equiv_pos_as_xyz
'x, y, z'
'-x+1/2, -y+1/2, z+1/2'
'-y, x+1/2, z+1/4'
'y+1/2, -x, z+3/4'
'x, -y, z+1/2'
'-x+1/2, y+1/2, z'
'-y, -x+1/2, z+3/4'
'y+1/2, x, z+1/4'
'x+1/2, y+1/2, z+1/2'
'-x+1, -y+1, z+1'
'-y+1/2, x+1, z+3/4'
'y+1, -x+1/2, z+5/4'
'x+1/2, -y+1/2, z+1'
'-x+1, y+1, z+1/2'
'-y+1/2, -x+1, z+5/4'
'y+1, x+1/2, z+3/4'

loop_
_atom_site_label
_atom_site_type_symbol
_atom_site_fract_x
_atom_site_fract_y
_atom_site_fract_z
_atom_site_U_iso_or_equiv
_atom_site_adp_type
_atom_site_occupancy
_atom_site_symmetry_multiplicity
_atom_site_calc_flag
_atom_site_refinement_flags
Ag1 Ag 0.385544(19) 0.75123(3) 0.12825(3) 0.03977(17) Uani 1 1 d .
C1 C 0.4608(4) 0.6332(4) 0.0859(2) 0.0538(17) Uani 1 1 d U
H1A H 0.4226 0.6144 0.0730 0.065 Uiso 1 1 calc R
H1B H 0.4986 0.6009 0.0843 0.065 Uiso 1 1 calc R
C2 C 0.4828(4) 0.7009(4) 0.0693(2) 0.0527(16) Uani 1 1 d U
H2A H 0.5227 0.7187 0.0812 0.063 Uiso 1 1 calc R
H2B H 0.4960 0.6921 0.0458 0.063 Uiso 1 1 calc R
C3 C 0.4561(4) 0.8244(4) 0.0638(2) 0.0507(16) Uani 1 1 d U
H3A H 0.4190 0.8555 0.0579 0.061 Uiso 1 1 calc R
H3B H 0.4878 0.8228 0.0447 0.061 Uiso 1 1 calc R
C4 C 0.4940(4) 0.8525(4) 0.0956(2) 0.0497(17) Uani 1 1 d U
H4A H 0.5301 0.8205 0.1019 0.060 Uiso 1 1 calc R
H4B H 0.5155 0.8959 0.0897 0.060 Uiso 1 1 calc R
C5 C 0.4899(4) 0.8648(4) 0.1562(3) 0.0512(18) Uani 1 1 d U
H5A H 0.4629 0.8857 0.1742 0.061 Uiso 1 1 calc R
H5B H 0.5291 0.8944 0.1520 0.061 Uiso 1 1 calc R
C6 C 0.5165(4) 0.7961(4) 0.1691(2) 0.0526(16) Uani 1 1 d U
H6A H 0.5466 0.7763 0.1519 0.063 Uiso 1 1 calc R
H6B H 0.5436 0.8038 0.1895 0.063 Uiso 1 1 calc R
C7 C 0.4867(4) 0.6750(4) 0.1777(2) 0.0557(17) Uani 1 1 d U
H7A H 0.5285 0.6741 0.1912 0.067 Uiso 1 1 calc R
H7B H 0.4531 0.6465 0.1893 0.067 Uiso 1 1 calc R
C8 C 0.5011(4) 0.6445(4) 0.1448(3) 0.0552(19) Uani 1 1 d U
H8A H 0.5197 0.5988 0.1486 0.066 Uiso 1 1 calc R
H8B H 0.5365 0.6716 0.1337 0.066 Uiso 1 1 calc R
C9 C 0.4026(4) 0.5746(4) 0.1307(3) 0.0538(16) Uani 1 1 d U
H9A H 0.4037 0.5690 0.1553 0.065 Uiso 1 1 calc R
H9B H 0.4248 0.5350 0.1204 0.065 Uiso 1 1 calc R
C10 C 0.3284(4) 0.5787(4) 0.1186(2) 0.0443(15) Uani 1 1 d U
C11 C 0.2789(5) 0.6094(4) 0.1389(3) 0.0531(17) Uani 1 1 d U
H11 H 0.2907 0.6295 0.1596 0.064 Uiso 1 1 calc R
C12 C 0.2125(4) 0.6097(4) 0.1278(3) 0.0569(19) Uani 1 1 d U
C13 C 0.1891(4) 0.5831(4) 0.0974(3) 0.0586(18) Uani 1 1 d U
H13 H 0.1434 0.5860 0.0905 0.070 Uiso 1 1 calc R
C14 C 0.2396(4) 0.5516(5) 0.0779(3) 0.060(2) Uani 1 1 d U
C15 C 0.3066(4) 0.5474(4) 0.0871(2) 0.0550(17) Uani 1 1 d U
H15 H 0.3380 0.5246 0.0733 0.066 Uiso 1 1 calc R
C16 C 0.3774(5) 0.7381(6) 0.0430(3) 0.058(2) Uani 1 1 d U
H16A H 0.3677 0.6891 0.0431 0.069 Uiso 1 1 calc R
H16B H 0.3970 0.7496 0.0209 0.069 Uiso 1 1 calc R
C17 C 0.3100(4) 0.7781(4) 0.0479(2) 0.0503(15) Uani 1 1 d U
C18 C 0.2619(4) 0.7521(4) 0.0700(3) 0.0489(16) Uani 1 1 d U
H18 H 0.2710 0.7121 0.0822 0.059 Uiso 1 1 calc R
C19 C 0.2002(4) 0.7851(4) 0.0739(2) 0.0560(17) Uani 1 1 d U
C20 C 0.1828(4) 0.8442(4) 0.0555(3) 0.0566(17) Uani 1 1 d U
H20 H 0.1411 0.8668 0.0584 0.068 Uiso 1 1 calc R
C21 C 0.2318(5) 0.8663(5) 0.0329(3) 0.061(2) Uani 1 1 d U
C22 C 0.2947(5) 0.8375(5) 0.0282(3) 0.0588(19) Uani 1 1 d U
H22 H 0.3262 0.8557 0.0128 0.071 Uiso 1 1 calc R
C23 C 0.4095(4) 0.9265(3) 0.1215(2) 0.0458(16) Uani 1 1 d U
H23A H 0.3946 0.9305 0.0979 0.055 Uiso 1 1 calc R
H23B H 0.4399 0.9648 0.1262 0.055 Uiso 1 1 calc R
C24 C 0.3477(4) 0.9319(4) 0.1443(2) 0.0479(15) Uani 1 1 d U
C25 C 0.2845(4) 0.9040(5) 0.1321(3) 0.0556(17) Uani 1 1 d U
H25 H 0.2817 0.8814 0.1112 0.067 Uiso 1 1 calc R
C26 C 0.2286(5) 0.9120(6) 0.1526(3) 0.072(2) Uani 1 1 d U
C27 C 0.2280(6) 0.9416(6) 0.1838(3) 0.072(2) Uani 1 1 d U
H27 H 0.1883 0.9452 0.1968 0.086 Uiso 1 1 calc R
C28 C 0.2910(6) 0.9662(5) 0.1949(3) 0.076(2) Uani 1 1 d U
C29 C 0.3492(5) 0.9629(4) 0.1762(3) 0.0608(19) Uani 1 1 d U
H29 H 0.3900 0.9812 0.1846 0.073 Uiso 1 1 calc R
C30 C 0.4296(5) 0.7648(4) 0.2120(2) 0.0546(17) Uani 1 1 d U
H30A H 0.4599 0.7487 0.2300 0.066 Uiso 1 1 calc R
H30B H 0.4255 0.8143 0.2140 0.066 Uiso 1 1 calc R
C31 C 0.3609(5) 0.7327(5) 0.2160(3) 0.0530(17) Uani 1 1 d U
C32 C 0.3016(6) 0.7615(4) 0.1994(3) 0.0587(19) Uani 1 1 d U
H32 H 0.3066 0.8007 0.1860 0.070 Uiso 1 1 calc R
C33 C 0.2414(5) 0.7342(5) 0.2027(3) 0.0590(19) Uani 1 1 d U
C34 C 0.2304(5) 0.6764(5) 0.2244(3) 0.064(2) Uani 1 1 d U
H34 H 0.1870 0.6572 0.2275 0.076 Uiso 1 1 calc R
C35 C 0.2876(6) 0.6509(5) 0.2403(3) 0.066(2) Uani 1 1 d U
C36 C 0.3517(5) 0.6786(4) 0.2377(3) 0.0609(18) Uani 1 1 d U
H36 H 0.3881 0.6612 0.2505 0.073 Uiso 1 1 calc R
C1F C 0.0281(8) 0.9931(12) 0.0073(5) 0.136(3) Uani 1 1 d DU
C1S C 0.5465(9) 0.5825(5) 0.2462(4) 0.054(4) Uani 0.50 1 d PDU
H1S1 H 0.5036 0.6063 0.2488 0.081 Uiso 0.50 1 calc PR
H1S2 H 0.5781 0.6108 0.2337 0.081 Uiso 0.50 1 calc PR
H1S3 H 0.5651 0.5725 0.2684 0.081 Uiso 0.50 1 calc PR
F1 F 0.1642(3) 0.6374(4) 0.1489(2) 0.097(2) Uani 1 1 d U
F2 F 0.2184(4) 0.5240(4) 0.0486(2) 0.096(2) Uani 1 1 d U
F3 F 0.1544(3) 0.7583(3) 0.0954(2) 0.0837(19) Uani 1 1 d U
F4 F 0.2154(3) 0.9200(3) 0.0131(2) 0.0844(19) Uani 1 1 d U
F5 F 0.1660(3) 0.8897(5) 0.1388(3) 0.111(3) Uani 1 1 d U
F6 F 0.2936(5) 0.9986(5) 0.22534(18) 0.122(3) Uani 1 1 d U
F7 F 0.1866(4) 0.7626(4) 0.1894(2) 0.092(2) Uani 1 1 d U
F8 F 0.2767(5) 0.5983(3) 0.26254(19) 0.097(2) Uani 1 1 d U
F1F F 0.0805(6) 1.0514(7) 0.0062(5) 0.131(3) Uani 1 1 d DU
F2F F 0.0676(5) 0.9570(6) -0.0212(3) 0.119(2) Uani 1 1 d DU
F3F F 0.0661(7) 0.9722(6) 0.0387(3) 0.116(3) Uani 1 1 d DU
N1 N 0.4408(3) 0.6386(3) 0.12095(19) 0.0465(14) Uani 1 1 d U
N2 N 0.4271(3) 0.7537(3) 0.06984(19) 0.0459(13) Uani 1 1 d U
N3 N 0.4481(3) 0.8630(3) 0.12522(18) 0.0411(12) Uani 1 1 d U
N4 N 0.4606(4) 0.7465(3) 0.17698(19) 0.0472(13) Uani 1 1 d U
O1 O 0.0604(10) 1.0728(5) 0.0032(7) 0.141(3) Uani 1 1 d DU
O2 O 0.0443(8) 0.9836(9) -0.0297(4) 0.145(3) Uani 1 1 d U
O3 O 0.0599(11) 0.9465(9) 0.0297(5) 0.132(3) Uani 1 1 d U
O1S O 0.5351(3) 0.5177(3) 0.22754(15) 0.0155(12) Uani 0.50 1 d PDU
S1 S 0.05121(18) 0.9950(3) 0.00575(13) 0.0993(10) Uani 1 1 d DU

loop_
_atom_site_aniso_label
_atom_site_aniso_U_11
_atom_site_aniso_U_22
_atom_site_aniso_U_33
_atom_site_aniso_U_23
_atom_site_aniso_U_13
_atom_site_aniso_U_12
Ag1 0.0308(2) 0.0468(2) 0.0417(3) -0.00191(17) -0.0003(3) 0.00161(19)
C1 0.049(3) 0.059(4) 0.054(4) -0.010(3) 0.011(3) 0.007(3)
C2 0.041(3) 0.065(4) 0.053(4) -0.003(3) 0.016(3) 0.009(3)
C3 0.044(3) 0.063(4) 0.045(4) -0.001(3) 0.009(3) -0.006(3)
C4 0.037(3) 0.058(3) 0.054(5) 0.009(3) 0.001(3) -0.008(3)
C5 0.046(3) 0.055(4) 0.053(5) 0.002(3) -0.018(3) -0.010(3)
C6 0.046(3) 0.061(4) 0.050(4) 0.004(3) -0.015(3) -0.005(3)
C7 0.051(3) 0.056(4) 0.060(5) 0.003(3) -0.020(3) 0.012(3)
C8 0.035(3) 0.057(3) 0.074(5) -0.004(3) -0.011(4) 0.013(3)
C9 0.048(3) 0.051(3) 0.062(5) 0.000(4) -0.001(4) 0.005(3)
C10 0.042(3) 0.043(3) 0.048(4) 0.006(3) 0.004(3) 0.001(2)
C11 0.056(4) 0.052(4) 0.052(5) -0.004(3) 0.005(4) 0.002(3)
C12 0.045(3) 0.059(4) 0.066(5) -0.001(4) 0.016(4) 0.003(3)
C13 0.051(4) 0.054(4) 0.070(5) 0.009(4) 0.001(3) 0.000(3)
C14 0.060(4) 0.058(4) 0.060(5) 0.000(4) -0.007(3) -0.001(3)
C15 0.052(3) 0.058(4) 0.055(4) -0.011(3) 0.005(3) 0.006(3)
C16 0.054(4) 0.072(4) 0.048(5) -0.011(4) 0.000(3) -0.004(3)
C17 0.048(3) 0.054(3) 0.048(4) -0.006(3) -0.006(3) -0.009(3)
C18 0.038(3) 0.045(3) 0.063(5) 0.003(3) -0.003(3) 0.002(2)
C19 0.044(3) 0.059(4) 0.065(5) -0.001(3) -0.002(3) -0.002(3)
C20 0.050(3) 0.055(3) 0.065(5) -0.004(3) -0.016(3) 0.003(3)
C21 0.061(4) 0.059(4) 0.063(5) 0.003(4) -0.028(4) -0.010(3)
C22 0.057(4) 0.068(4) 0.052(5) -0.003(4) -0.013(3) -0.013(3)
C23 0.047(3) 0.040(3) 0.050(4) 0.008(3) -0.007(3) -0.005(2)
C24 0.052(3) 0.039(3) 0.052(4) 0.005(3) -0.006(3) 0.004(2)
C25 0.041(3) 0.064(4) 0.061(5) 0.004(4) -0.002(3) 0.003(3)
C26 0.053(4) 0.088(5) 0.075(5) 0.017(5) -0.003(4) 0.006(4)
C27 0.077(5) 0.071(5) 0.067(5) 0.015(4) 0.017(4) 0.022(4)
C28 0.100(5) 0.066(4) 0.062(5) 0.004(4) 0.007(4) 0.031(4)
C29 0.078(4) 0.048(3) 0.057(5) 0.006(3) 0.001(4) 0.011(3)
C30 0.061(4) 0.059(4) 0.044(4) 0.000(3) -0.009(3) -0.010(3)
C31 0.063(4) 0.051(3) 0.045(4) 0.002(3) 0.002(3) 0.001(3)
C32 0.081(5) 0.052(4) 0.044(4) -0.002(3) 0.010(4) 0.014(3)
C33 0.071(5) 0.055(4) 0.050(5) -0.009(3) 0.012(4) 0.004(3)
C34 0.082(5) 0.062(4) 0.047(5) -0.015(3) 0.022(4) -0.014(4)
C35 0.092(5) 0.052(4) 0.056(5) -0.007(3) 0.017(4) -0.006(4)
C36 0.083(5) 0.050(3) 0.050(5) -0.003(3) -0.004(4) 0.001(3)
C1F 0.128(5) 0.143(5) 0.137(4) 0.011(4) 0.008(4) -0.001(4)
C1S 0.084(9) 0.028(5) 0.050(9) 0.012(5) -0.041(7) -0.032(6)
F1 0.051(3) 0.135(5) 0.104(6) -0.026(4) 0.027(3) 0.016(3)
F2 0.093(4) 0.103(5) 0.091(5) -0.024(4) -0.023(4) 0.004(3)
F3 0.047(3) 0.104(4) 0.100(5) 0.016(3) 0.018(3) -0.007(2)
F4 0.091(4) 0.063(3) 0.099(5) 0.026(3) -0.031(4) -0.005(3)
F5 0.046(3) 0.159(7) 0.127(7) 0.014(5) -0.004(3) -0.013(3)
F6 0.175(7) 0.124(5) 0.067(5) -0.029(4) 0.006(5) 0.058(6)
F7 0.070(4) 0.093(4) 0.114(6) 0.005(4) 0.002(4) 0.018(3)
F8 0.155(6) 0.064(3) 0.071(5) 0.027(3) 0.028(4) -0.002(4)
F1F 0.113(6) 0.135(5) 0.146(5) 0.007(5) 0.019(5) -0.021(5)
F2F 0.096(4) 0.136(5) 0.125(5) -0.004(5) 0.020(4) 0.018(4)
F3F 0.116(4) 0.118(6) 0.114(5) 0.009(5) -0.020(4) 0.001(5)
N1 0.034(2) 0.050(3) 0.056(4) 0.001(2) -0.001(2) 0.0027(19)
N2 0.037(3) 0.058(3) 0.042(3) -0.002(2) 0.009(2) 0.000(2)
N3 0.036(2) 0.045(2) 0.042(3) 0.000(2) -0.009(2) -0.0038(18)
N4 0.047(3) 0.048(3) 0.046(4) -0.001(2) -0.011(3) -0.002(2)
O1 0.135(6) 0.145(6) 0.145(6) 0.021(6) 0.011(6) -0.006(5)
O2 0.146(6) 0.161(6) 0.128(6) 0.021(5) -0.006(5) 0.000(6)
O3 0.130(5) 0.134(6) 0.133(6) 0.031(6) 0.005(5) -0.001(6)
O1S 0.033(3) 0.009(2) 0.005(3) 0.004(2) 0.004(2) -0.007(2)
S1 0.089(2) 0.109(2) 0.100(2) 0.0062(19) 0.018(2) -0.0134(19)

loop_
_atom_type_symbol
_atom_type_description
_atom_type_scat_dispersion_real
_atom_type_scat_dispersion_imag
_atom_type_scat_source
C C 0.0033 0.0016 'International Tables Vol C Tables 4.2.6.8 and 6.1.1.4'
H H 0.0000 0.0000 'International Tables Vol C Tables 4.2.6.8 and 6.1.1.4'
N N 0.0061 0.0033 'International Tables Vol C Tables 4.2.6.8 and 6.1.1.4'
O O 0.0106 0.0060 'International Tables Vol C Tables 4.2.6.8 and 6.1.1.4'
F F 0.0171 0.0103 'International Tables Vol C Tables 4.2.6.8 and 6.1.1.4'
S S 0.1246 0.1234 'International Tables Vol C Tables 4.2.6.8 and 6.1.1.4'
Ag Ag -0.8971 1.1015 'International Tables Vol C Tables 4.2.6.8 and 6.1.1.4'

loop_
_geom_angle_atom_site_label_1
_geom_angle_atom_site_label_2
_geom_angle_atom_site_label_3
_geom_angle
_geom_angle_site_symmetry_1
_geom_angle_site_symmetry_3
N4 Ag1 N2 123.1(3) . .
N4 Ag1 N1 78.0(2) . .
N2 Ag1 N1 76.3(2) . .
N4 Ag1 N3 77.0(2) . .
N2 Ag1 N3 77.0(2) . .
N1 Ag1 N3 123.94(18) . .
N1 C1 C2 115.0(6) . .
N1 C1 H1A 108.5 . .
C2 C1 H1A 108.5 . .
N1 C1 H1B 108.5 . .
C2 C1 H1B 108.5 . .
H1A C1 H1B 107.5 . .
N2 C2 C1 112.5(6) . .
N2 C2 H2A 109.1 . .
C1 C2 H2A 109.1 . .
N2 C2 H2B 109.1 . .
C1 C2 H2B 109.1 . .
H2A C2 H2B 107.8 . .
N2 C3 C4 112.1(7) . .
N2 C3 H3A 109.2 . .
C4 C3 H3A 109.2 . .
N2 C3 H3B 109.2 . .
C4 C3 H3B 109.2 . .
H3A C3 H3B 107.9 . .
N3 C4 C3 113.1(6) . .
N3 C4 H4A 109.0 . .
C3 C4 H4A 109.0 . .
N3 C4 H4B 109.0 . .
C3 C4 H4B 109.0 . .
H4A C4 H4B 107.8 . .
N3 C5 C6 116.5(6) . .
N3 C5 H5A 108.2 . .
C6 C5 H5A 108.2 . .
N3 C5 H5B 108.2 . .
C6 C5 H5B 108.2 . .
H5A C5 H5B 107.3 . .
N4 C6 C5 113.0(6) . .
N4 C6 H6A 109.0 . .
C5 C6 H6A 109.0 . .
N4 C6 H6B 109.0 . .
C5 C6 H6B 109.0 . .
H6A C6 H6B 107.8 . .
C8 C7 N4 115.8(7) . .
C8 C7 H7A 108.3 . .
N4 C7 H7A 108.3 . .
C8 C7 H7B 108.3 . .
N4 C7 H7B 108.3 . .
H7A C7 H7B 107.4 . .
C7 C8 N1 115.7(7) . .
C7 C8 H8A 108.4 . .
N1 C8 H8A 108.4 . .
C7 C8 H8B 108.4 . .
N1 C8 H8B 108.4 . .
H8A C8 H8B 107.4 . .
N1 C9 C10 110.4(6) . .
N1 C9 H9A 109.6 . .
C10 C9 H9A 109.6 . .
N1 C9 H9B 109.6 . .
C10 C9 H9B 109.6 . .
H9A C9 H9B 108.1 . .
C11 C10 C15 117.9(7) . .
C11 C10 C9 120.4(8) . .
C15 C10 C9 121.6(7) . .
C12 C11 C10 118.7(9) . .
C12 C11 H11 120.6 . .
C10 C11 H11 120.6 . .
F1 C12 C11 117.5(9) . .
F1 C12 C13 116.5(8) . .
C11 C12 C13 126.0(8) . .
C12 C13 C14 114.0(8) . .
C12 C13 H13 123.0 . .
C14 C13 H13 123.0 . .
F2 C14 C15 120.2(9) . .
F2 C14 C13 115.6(8) . .
C15 C14 C13 124.2(9) . .
C14 C15 C10 119.1(8) . .
C14 C15 H15 120.4 . .
C10 C15 H15 120.4 . .
N2 C16 C17 111.6(8) . .
N2 C16 H16A 109.3 . .
C17 C16 H16A 109.3 . .
N2 C16 H16B 109.3 . .
C17 C16 H16B 109.3 . .
H16A C16 H16B 108.0 . .
C18 C17 C22 119.9(8) . .
C18 C17 C16 118.4(8) . .
C22 C17 C16 121.5(8) . .
C17 C18 C19 119.8(8) . .
C17 C18 H18 120.1 . .
C19 C18 H18 120.1 . .
F3 C19 C18 118.2(8) . .
F3 C19 C20 119.1(8) . .
C18 C19 C20 122.7(8) . .
C21 C20 C19 114.9(8) . .
C21 C20 H20 122.5 . .
C19 C20 H20 122.5 . .
F4 C21 C22 117.2(10) . .
F4 C21 C20 117.0(8) . .
C22 C21 C20 125.8(9) . .
C21 C22 C17 116.8(9) . .
C21 C22 H22 121.6 . .
C17 C22 H22 121.6 . .
N3 C23 C24 114.4(6) . .
N3 C23 H23A 108.7 . .
C24 C23 H23A 108.7 . .
N3 C23 H23B 108.7 . .
C24 C23 H23B 108.7 . .
H23A C23 H23B 107.6 . .
C29 C24 C25 119.1(8) . .
C29 C24 C23 123.3(8) . .
C25 C24 C23 117.6(8) . .
C26 C25 C24 116.6(10) . .
C26 C25 H25 121.7 . .
C24 C25 H25 121.7 . .
C27 C26 C25 126.0(11) . .
C27 C26 F5 118.1(10) . .
C25 C26 F5 115.8(11) . .
C26 C27 C28 115.2(10) . .
C26 C27 H27 122.4 . .
C28 C27 H27 122.4 . .
F6 C28 C29 118.1(12) . .
F6 C28 C27 118.2(10) . .
C29 C28 C27 123.6(11) . .
C28 C29 C24 119.4(10) . .
C28 C29 H29 120.3 . .
C24 C29 H29 120.3 . .
C31 C30 N4 110.5(7) . .
C31 C30 H30A 109.5 . .
N4 C30 H30A 109.5 . .
C31 C30 H30B 109.5 . .
N4 C30 H30B 109.5 . .
H30A C30 H30B 108.1 . .
C36 C31 C32 118.5(9) . .
C36 C31 C30 120.6(9) . .
C32 C31 C30 120.7(8) . .
C33 C32 C31 121.3(9) . .
C33 C32 H32 119.3 . .
C31 C32 H32 119.3 . .
C32 C33 F7 121.5(10) . .
C32 C33 C34 121.5(11) . .
F7 C33 C34 116.6(9) . .
C35 C34 C33 115.7(9) . .
C35 C34 H34 122.1 . .
C33 C34 H34 122.1 . .
F8 C35 C36 119.2(10) . .
F8 C35 C34 115.9(10) . .
C36 C35 C34 124.6(10) . .
C35 C36 C31 118.1(9) . .
C35 C36 H36 120.9 . .
C31 C36 H36 120.9 . .
C1F C1F O3 126(2) 10_464 .
C1F C1F O2 103.6(9) 10_464 .
O3 C1F O2 115.7(18) . .
C1F C1F F3F 123.1(10) 10_464 .
O3 C1F F3F 24.6(9) . .
O2 C1F F3F 131.4(15) . .
C1F C1F F2F 126.9(13) 10_464 .
O3 C1F F2F 86.5(15) . .
O2 C1F F2F 29.3(7) . .
F3F C1F F2F 103.1(14) . .
C1F C1F F1F 118(3) 10_464 .
O3 C1F F1F 101.6(14) . .
O2 C1F F1F 85.6(14) . .
F3F C1F F1F 83.9(13) . .
F2F C1F F1F 89.1(12) . .
C1F C1F S1 5.7(15) 10_464 10_464
O3 C1F S1 123.7(16) . 10_464
O2 C1F S1 101.0(12) . 10_464
F3F C1F S1 124.2(13) . 10_464
F2F C1F S1 122.6(13) . 10_464
F1F C1F S1 123.3(15) . 10_464
C1F C1F O1 98(3) 10_464 .
O3 C1F O1 119.3(15) . .
O2 C1F O1 86.7(15) . .
F3F C1F O1 98.3(14) . .
F2F C1F O1 99.5(14) . .
F1F C1F O1 20.2(9) . .
S1 C1F O1 103.3(12) 10_464 .
O1S C1S H1S1 109.5 . .
O1S C1S H1S2 109.5 . .
H1S1 C1S H1S2 109.5 . .
O1S C1S H1S3 109.5 . .
H1S1 C1S H1S3 109.5 . .
H1S2 C1S H1S3 109.5 . .
O1 F1F S1 109(3) . .
O1 F1F C1F 95(3) . .
S1 F1F C1F 14.7(8) . .
O2 F2F S1 79.9(18) . .
O2 F2F C1F 72.9(18) . .
S1 F2F C1F 16.6(7) . .
O3 F3F S1 72(3) . .
O3 F3F C1F 70(3) . .
S1 F3F C1F 17.7(7) . .
C1 N1 C9 108.5(7) . .
C1 N1 C8 112.9(6) . .
C9 N1 C8 106.9(7) . .
C1 N1 Ag1 107.2(5) . .
C9 N1 Ag1 119.6(4) . .
C8 N1 Ag1 101.6(4) . .
C16 N2 C2 109.0(7) . .
C16 N2 C3 109.1(7) . .
C2 N2 C3 110.8(6) . .
C16 N2 Ag1 117.0(6) . .
C2 N2 Ag1 104.0(5) . .
C3 N2 Ag1 106.9(5) . .
C23 N3 C5 110.6(6) . .
C23 N3 C4 110.5(6) . .
C5 N3 C4 108.5(6) . .
C23 N3 Ag1 119.6(4) . .
C5 N3 Ag1 104.6(4) . .
C4 N3 Ag1 102.2(4) . .
C7 N4 C6 111.3(6) . .
C7 N4 C30 109.5(7) . .
C6 N4 C30 108.8(6) . .
C7 N4 Ag1 105.0(5) . .
C6 N4 Ag1 104.7(5) . .
C30 N4 Ag1 117.4(5) . .
F1F O1 S1 50(2) . .
F1F O1 C1F 65(2) . .
S1 O1 C1F 15.4(6) . .
F2F O2 S1 67.9(16) . .
F2F O2 C1F 77.8(18) . .
S1 O2 C1F 17.8(7) . .
F3F O3 S1 82(3) . .
F3F O3 C1F 86(3) . .
S1 O3 C1F 18.9(7) . .
C1S O1S O1S 121.3(8) . 10_554
F1F S1 F2F 113.2(10) . .
F1F S1 O3 123.8(12) . .
F2F S1 O3 97.7(10) . .
F1F S1 F3F 100.0(10) . .
F2F S1 F3F 120.5(8) . .
O3 S1 F3F 26.2(9) . .
F1F S1 O2 101.3(11) . .
F2F S1 O2 32.2(7) . .
O3 S1 O2 126.1(12) . .
F3F S1 O2 151.5(9) . .
F1F S1 O1 21.2(10) . .
F2F S1 O1 118.1(12) . .
O3 S1 O1 136.8(13) . .
F3F S1 O1 110.6(11) . .
O2 S1 O1 95.8(12) . .
F1F S1 C1F 108.9(10) . 10_464
F2F S1 C1F 110.5(10) . 10_464
O3 S1 C1F 101.7(12) . 10_464
F3F S1 C1F 102.5(10) . 10_464
O2 S1 C1F 88.1(11) . 10_464
O1 S1 C1F 88.4(9) . 10_464
F1F S1 S1 111.9(7) . 10_464
F2F S1 S1 107.1(5) . 10_464
O3 S1 S1 101.2(9) . 10_464
F3F S1 S1 103.7(6) . 10_464
O2 S1 S1 85.4(7) . 10_464
O1 S1 S1 91.2(9) . 10_464
C1F S1 S1 3.7(9) 10_464 10_464

loop_
_geom_bond_atom_site_label_1
_geom_bond_atom_site_label_2
_geom_bond_distance
_geom_bond_site_symmetry_2
Ag1 N4 2.404(7) .
Ag1 N2 2.426(7) .
Ag1 N1 2.457(6) .
Ag1 N3 2.495(5) .
C1 N1 1.429(12) .
C1 C2 1.529(12) .
C1 H1A 0.9700 .
C1 H1B 0.9700 .
C2 N2 1.494(9) .
C2 H2A 0.9700 .
C2 H2B 0.9700 .
C3 N2 1.505(10) .
C3 C4 1.543(12) .
C3 H3A 0.9700 .
C3 H3B 0.9700 .
C4 N3 1.479(11) .
C4 H4A 0.9700 .
C4 H4B 0.9700 .
C5 N3 1.460(10) .
C5 C6 1.518(11) .
C5 H5A 0.9700 .
C5 H5B 0.9700 .
C6 N4 1.488(10) .
C6 H6A 0.9700 .
C6 H6B 0.9700 .
C7 C8 1.444(14) .
C7 N4 1.482(10) .
C7 H7A 0.9700 .
C7 H7B 0.9700 .
C8 N1 1.504(11) .
C8 H8A 0.9700 .
C8 H8B 0.9700 .
C9 N1 1.499(10) .
C9 C10 1.520(10) .
C9 H9A 0.9700 .
C9 H9B 0.9700 .
C10 C11 1.384(11) .
C10 C15 1.441(12) .
C11 C12 1.363(15) .
C11 H11 0.9300 .
C12 F1 1.363(10) .
C12 C13 1.376(15) .
C13 C14 1.388(14) .
C13 H13 0.9300 .
C14 F2 1.331(13) .
C14 C15 1.354(12) .
C15 H15 0.9300 .
C16 N2 1.461(13) .
C16 C17 1.537(12) .
C16 H16A 0.9700 .
C16 H16B 0.9700 .
C17 C18 1.370(12) .
C17 C22 1.420(13) .
C18 C19 1.370(12) .
C18 H18 0.9300 .
C19 F3 1.332(11) .
C19 C20 1.397(12) .
C20 C21 1.370(16) .
C20 H20 0.9300 .
C21 F4 1.342(11) .
C21 C22 1.358(14) .
C22 H22 0.9300 .
C23 N3 1.452(9) .
C23 C24 1.502(12) .
C23 H23A 0.9700 .
C23 H23B 0.9700 .
C24 C29 1.386(13) .
C24 C25 1.427(12) .
C25 C26 1.360(15) .
C25 H25 0.9300 .
C26 C27 1.351(18) .
C26 F5 1.400(13) .
C27 C28 1.386(19) .
C27 H27 0.9300 .
C28 F6 1.348(13) .
C28 C29 1.351(15) .
C29 H29 0.9300 .
C30 C31 1.484(13) .
C30 N4 1.538(13) .
C30 H30A 0.9700 .
C30 H30B 0.9700 .
C31 C36 1.366(13) .
C31 C32 1.439(14) .
C32 C33 1.292(15) .
C32 H32 0.9300 .
C33 F7 1.309(13) .
C33 C34 1.424(15) .
C34 C35 1.369(16) .
C34 H34 0.9300 .
C35 F8 1.360(12) .
C35 C36 1.362(14) .
C36 H36 0.9300 .
C1F C1F 1.12(3) 10_464
C1F O3 1.41(3) .
C1F O2 1.49(3) .
C1F F3F 1.494(18) .
C1F F2F 1.526(17) .
C1F F1F 1.527(17) .
C1F S1 1.560(16) 10_464
C1F O1 1.68(3) .
C1S O1S 1.473(9) .
C1S H1S1 0.9600 .
C1S H1S2 0.9600 .
C1S H1S3 0.9600 .
F1F O1 0.58(2) .
F1F S1 1.236(15) .
F2F O2 0.765(15) .
F2F S1 1.328(13) .
F3F O3 0.62(2) .
F3F S1 1.396(14) .
O1 S1 1.526(9) .
O2 S1 1.411(17) .
O3 S1 1.342(19) .
O1S O1S 1.532(11) 10_554
S1 C1F 1.560(16) 10_464
S1 S1 2.002(7) 10_464
